data_7131053
loop_
_publ_author_name
'Ren, LinLin'
'Wang, Yonggong'
'Huo, Yanman'
'Tong, Xiaogang'
'Xia, Chengfeng'

_publ_section_title
;
 Direct synthesis of C3-alkynyl pyrroloindolines from tryptamines
 <i>via</i> a visible-light-induced radical cascade reaction.
;
_journal_name_full 'Chemical communications (Cambridge, England)'
_journal_paper_doi 10.1039/d2cc05905c
_journal_year 2022
_chemical_formula_moiety 'C24 H22 F4 N2 O4 S'
_chemical_formula_sum 'C24 H22 F4 N2 O4 S'
_chemical_formula_weight 510.49
_space_group_crystal_system triclinic
_space_group_IT_number 2
_space_group_name_Hall '-P 1'
_space_group_name_H-M_alt 'P -1'
_atom_sites_solution_hydrogens geom
_audit_update_record
;
2022-07-05 deposited with the CCDC.	2022-11-23 downloaded from the CCDC.
;
_cell_angle_alpha 76.1900(10)
_cell_angle_beta 83.8180(10)
_cell_angle_gamma 75.0440(10)
_cell_formula_units_Z 4
_cell_length_a 10.1699(3)
_cell_length_b 10.9182(3)
_cell_length_c 22.3255(7)
_cell_measurement_reflns_used 9825
_cell_measurement_temperature 100.(2)
_cell_measurement_theta_max 72.3662
_cell_measurement_theta_min 4.3329
_cell_volume 2322.94(12)
_computing_cell_refinement 'SAINT V8.38A (Bruker AXS Inc., 2017)'
_computing_data_collection 'Bruker Instrument Service vV6.2.9'
_computing_data_reduction 'SAINT V8.38A (Bruker AXS Inc., 2017)'
_computing_structure_refinement 'SHELXL-2017/1 (Sheldrick, 2017)'
_computing_structure_solution 'SHELXT 2014/5 (Sheldrick, 2014)'
_diffrn_ambient_temperature 100.(2)
_diffrn_detector_area_resol_mean 7.3910
_diffrn_measured_fraction_theta_full 0.986
_diffrn_measured_fraction_theta_max 0.986
_diffrn_measurement_device_type 'Bruker D8 QUEST PHOTON II'
_diffrn_radiation_monochromator 'Helixos MX multilayer Optic'
_diffrn_radiation_type 'Cu K\a'
_diffrn_radiation_wavelength 1.54178
_diffrn_reflns_av_R_equivalents 0.0325
_diffrn_reflns_av_unetI/netI 0.0256
_diffrn_reflns_limit_h_max 12
_diffrn_reflns_limit_h_min -12
_diffrn_reflns_limit_k_max 13
_diffrn_reflns_limit_k_min -13
_diffrn_reflns_limit_l_max 26
_diffrn_reflns_limit_l_min -27
_diffrn_reflns_number 42065
_diffrn_reflns_theta_full 72.36
_diffrn_reflns_theta_max 72.36
_diffrn_reflns_theta_min 2.04
_diffrn_source 'Ius Diamond'
_diffrn_source_type Microfocus
_exptl_absorpt_coefficient_mu 1.842
_exptl_absorpt_correction_T_max 0.66
_exptl_absorpt_correction_T_min 0.37
_exptl_absorpt_correction_type multi-scan
_exptl_absorpt_process_details
;
SADABS-2016/2 - Bruker AXS area detector scaling and absorption correction
;
_exptl_crystal_colour 'translucent light colourless'
_exptl_crystal_density_diffrn 1.460
_exptl_crystal_density_method 'not measured'
_exptl_crystal_description prism
_exptl_crystal_F_000 1056
_exptl_crystal_recrystallization_method 'Re-crystallisation from solvent: acetate/petroleum ether'
_exptl_crystal_size_max 0.540
_exptl_crystal_size_mid 0.280
_exptl_crystal_size_min 0.250
_refine_diff_density_max 1.255
_refine_diff_density_min -1.188
_refine_ls_extinction_coef 0.0280(11)
_refine_ls_extinction_method 'SHELXL-2017/1 (Sheldrick 2017)'
_refine_ls_goodness_of_fit_ref 1.492
_refine_ls_hydrogen_treatment constr
_refine_ls_matrix_type full
_refine_ls_number_parameters 638
_refine_ls_number_reflns 9080
_refine_ls_number_restraints 0
_refine_ls_restrained_S_all 1.492
_refine_ls_R_factor_all 0.0647
_refine_ls_R_factor_gt 0.0503
_refine_ls_shift/su_max 0.001
_refine_ls_shift/su_mean 0.000
_refine_ls_structure_factor_coef Fsqd
_refine_ls_weighting_details 'w=1/[\s^2^(Fo^2^)+(0.1000P)^2^] where P=(Fo^2^+2Fc^2^)/3'
_refine_ls_weighting_scheme calc
_refine_ls_wR_factor_gt 0.1467
_refine_ls_wR_factor_ref 0.1632
_reflns_number_gt 8872
_reflns_number_total 9080
_reflns_threshold_expression 'I > 2\s(I)'
_cod_data_source_file d2cc05905c2.cif
_cod_data_source_block xtr95
_cod_depositor_comments
;
The following automatic conversions were performed:

data item '_exptl_absorpt_correction_type' value 'Multi-Scan' was
changed to 'multi-scan' in accordance with the
/home/data/users/saulius/crontab/automatic-downloads/rss-feeds/RSC/lib/dictionaries/cif_core.dic
dictionary named 'cif_core.dic' version 2.4.2 last updated on
2011-04-26.

Automatic conversion script
Id: cif_fix_values 7556 2019-12-06 15:28:31Z antanas 
;
_cod_database_code 7131053

loop_
_space_group_symop_operation_xyz
'x, y, z'
'-x, -y, -z'

loop_
_atom_site_type_symbol
_atom_site_label
_atom_site_fract_x
_atom_site_fract_y
_atom_site_fract_z
_atom_site_U_iso_or_equiv
_atom_site_adp_type
_atom_site_calc_flag
_atom_site_refinement_flags_adp
_atom_site_refinement_flags_occupancy
_atom_site_refinement_flags_posn
_atom_site_occupancy
_atom_site_disorder_assembly
_atom_site_disorder_group
S S1 0.15777(3) 1.16713(3) 0.83538(2) 0.02227(14) Uani d . . . 1 . .
S S2 1.06810(3) 0.65384(3) 0.33178(2) 0.02185(14) Uani d . . . 1 . .
F F1 0.86444(10) 0.94029(10) 0.43312(4) 0.0372(2) Uani d . . . 1 . .
F F2 0.27545(9) 1.00955(10) 0.93409(4) 0.0330(2) Uani d . . . 1 . .
F F3 0.12048(12) 1.17417(10) 0.95238(5) 0.0400(3) Uani d . . . 1 . .
F F4 0.06417(10) 1.01437(9) 0.92975(4) 0.0322(2) Uani d . . . 1 . .
F F5 0.70146(10) 0.42053(10) -0.07394(4) 0.0378(2) Uani d . . . 1 . .
F F6 1.20262(9) 0.50294(10) 0.42602(4) 0.0326(2) Uani d . . . 1 . .
F F7 1.06144(11) 0.67423(10) 0.44617(4) 0.0359(2) Uani d . . . 1 . .
F F8 0.98767(10) 0.51314(10) 0.43470(4) 0.0333(2) Uani d . . . 1 . .
O O1 0.54087(10) 1.04546(9) 0.83656(4) 0.0226(2) Uani d . . . 1 . .
O O2 0.26254(11) 1.23538(10) 0.82758(5) 0.0293(2) Uani d . . . 1 . .
O O3 0.01861(11) 1.23317(10) 0.82527(5) 0.0296(3) Uani d . . . 1 . .
O O4 0.57887(11) 0.84754(10) 0.90312(5) 0.0298(3) Uani d . . . 1 . .
O O5 0.76317(10) 0.52224(10) 0.34249(5) 0.0245(2) Uani d . . . 1 . .
O O6 1.17280(12) 0.72301(11) 0.31837(5) 0.0313(3) Uani d . . . 1 . .
O O7 0.92808(11) 0.71747(10) 0.32434(5) 0.0286(2) Uani d . . . 1 . .
O O8 0.79869(11) 0.31607(11) 0.40021(5) 0.0312(3) Uani d . . . 1 . .
N N1 0.42556(11) 0.90242(11) 0.82805(5) 0.0205(2) Uani d . . . 1 . .
N N3 0.20201(11) 1.04924(12) 0.80116(5) 0.0217(3) Uani d . . . 1 . .
N N4 0.95802(12) 0.37954(11) 0.32792(5) 0.0217(3) Uani d . . . 1 . .
N N5 1.10738(12) 0.53032(11) 0.30111(5) 0.0211(3) Uani d . . . 1 . .
C C1 0.55019(18) 1.12748(18) 0.92814(7) 0.0350(4) Uani d . . . 1 . .
H H13 0.4572 1.179705 0.920222 0.053 Uiso calc U . R 1 . .
H H12 0.598911 1.174213 0.946975 0.053 Uiso calc U . R 1 . .
H H1 0.546888 1.044212 0.956258 0.053 Uiso calc U . R 1 . .
C C2 0.62382(14) 1.10319(14) 0.86776(7) 0.0250(3) Uani d . . . 1 . .
C C3 0.52142(13) 0.92667(13) 0.86058(6) 0.0214(3) Uani d . . . 1 . .
C C4 0.34516(13) 0.99655(13) 0.77965(6) 0.0202(3) Uani d . . . 1 . .
H H5 0.391306 1.067141 0.758723 0.024 Uiso calc U . R 1 . .
C C5 0.32393(13) 0.91484(13) 0.73385(6) 0.0207(3) Uani d . . . 1 . .
C C6 0.41877(14) 0.92306(13) 0.67951(6) 0.0231(3) Uani d . . . 1 . .
C C7 0.58860(14) 0.93259(14) 0.58165(6) 0.0238(3) Uani d . . . 1 . .
C C8 0.66450(15) 0.81671(15) 0.56643(7) 0.0264(3) Uani d . . . 1 . .
H H22 0.652205 0.735796 0.590625 0.032 Uiso calc U . R 1 . .
C C9 0.75771(15) 0.81925(15) 0.51618(7) 0.0276(3) Uani d . . . 1 . .
H H2 0.809847 0.740839 0.50576 0.033 Uiso calc U . R 1 . .
C C10 0.77292(15) 0.93809(16) 0.48175(6) 0.0276(3) Uani d . . . 1 . .
C C11 0.60606(15) 1.05095(15) 0.54514(7) 0.0266(3) Uani d . . . 1 . .
H H3 0.553631 1.129903 0.554918 0.032 Uiso calc U . R 1 . .
C C12 0.69893(16) 1.05490(15) 0.49477(7) 0.0284(3) Uani d . . . 1 . .
H H4 0.711251 1.135345 0.470025 0.034 Uiso calc U . R 1 . .
C C13 0.17378(14) 0.96658(14) 0.71734(6) 0.0232(3) Uani d . . . 1 . .
H H20 0.161669 1.045432 0.683572 0.028 Uiso calc U . R 1 . .
H H21 0.139573 0.899961 0.704677 0.028 Uiso calc U . R 1 . .
C C14 0.10117(14) 0.99772(14) 0.77698(7) 0.0234(3) Uani d . . . 1 . .
H H18 0.014047 1.06381 0.769 0.028 Uiso calc U . R 1 . .
H H19 0.083435 0.918857 0.805875 0.028 Uiso calc U . R 1 . .
C C15 0.15512(15) 1.08641(15) 0.91779(6) 0.0245(3) Uani d . . . 1 . .
C C16 0.62607(18) 1.23011(16) 0.82186(7) 0.0318(3) Uani d . . . 1 . .
H H8 0.672443 1.211683 0.783038 0.048 Uiso calc U . R 1 . .
H H7 0.674802 1.279863 0.838776 0.048 Uiso calc U . R 1 . .
H H6 0.532425 1.280736 0.814139 0.048 Uiso calc U . R 1 . .
C C17 0.76760(16) 1.01843(18) 0.87654(9) 0.0385(4) Uani d . . . 1 . .
H H9 0.765584 0.94063 0.909058 0.058 Uiso calc U . R 1 . .
H H10 0.825186 1.06731 0.888414 0.058 Uiso calc U . R 1 . .
H H11 0.804755 0.992688 0.837804 0.058 Uiso calc U . R 1 . .
C C18 0.41159(13) 0.77603(13) 0.82870(6) 0.0211(3) Uani d . . . 1 . .
C C19 0.44815(13) 0.66128(14) 0.87309(6) 0.0234(3) Uani d . . . 1 . .
H H14 0.488348 0.65909 0.909938 0.028 Uiso calc U . R 1 . .
C C20 0.42334(15) 0.54940(14) 0.86129(7) 0.0271(3) Uani d . . . 1 . .
H H17 0.448538 0.469344 0.890466 0.032 Uiso calc U . R 1 . .
C C21 0.36252(15) 0.55240(14) 0.80773(8) 0.0289(3) Uani d . . . 1 . .
H H16 0.345885 0.475116 0.801022 0.035 Uiso calc U . R 1 . .
C C22 0.32615(15) 0.66826(15) 0.76412(7) 0.0264(3) Uani d . . . 1 . .
H H15 0.284289 0.671077 0.727613 0.032 Uiso calc U . R 1 . .
C C23 0.35201(13) 0.77942(13) 0.77482(6) 0.0218(3) Uani d . . . 1 . .
C C24 0.76834(15) 0.42064(16) -0.02442(6) 0.0279(3) Uani d . . . 1 . .
C C25 0.83428(16) 0.30183(16) 0.00981(7) 0.0296(3) Uani d . . . 1 . .
H H25 0.833603 0.223214 -0.001258 0.035 Uiso calc U . R 1 . .
C C26 0.90158(15) 0.30066(15) 0.06088(7) 0.0274(3) Uani d . . . 1 . .
H H24 0.9484 0.220199 0.085028 0.033 Uiso calc U . R 1 . .
C C27 0.90117(14) 0.41658(15) 0.07713(6) 0.0252(3) Uani d . . . 1 . .
C C28 0.96763(15) 0.41311(15) 0.13119(7) 0.0265(3) Uani d . . . 1 . .
C C29 1.02094(14) 0.40861(14) 0.17740(6) 0.0244(3) Uani d . . . 1 . .
C C30 1.09304(13) 0.39896(13) 0.23237(6) 0.0216(3) Uani d . . . 1 . .
C C31 1.00515(13) 0.47685(13) 0.27948(6) 0.0198(3) Uani d . . . 1 . .
H H26 0.927914 0.546788 0.259652 0.024 Uiso calc U . R 1 . .
C C32 0.83423(14) 0.40013(13) 0.36092(6) 0.0222(3) Uani d . . . 1 . .
C C33 0.62916(14) 0.57031(14) 0.37290(6) 0.0255(3) Uani d . . . 1 . .
C C34 0.64704(17) 0.56550(17) 0.44010(7) 0.0334(3) Uani d . . . 1 . .
H H23 0.680156 0.475 0.461884 0.05 Uiso calc U . R 1 . .
H H37 0.559336 0.6032 0.459262 0.05 Uiso calc U . R 1 . .
H H38 0.713181 0.615203 0.442554 0.05 Uiso calc U . R 1 . .
C C35 0.76656(16) 0.53738(16) -0.01094(7) 0.0310(3) Uani d . . . 1 . .
H H44 0.721014 0.617323 -0.035949 0.037 Uiso calc U . R 1 . .
C C36 0.83395(16) 0.53447(15) 0.04076(7) 0.0291(3) Uani d . . . 1 . .
H H43 0.834123 0.613669 0.051369 0.035 Uiso calc U . R 1 . .
C C37 1.12164(14) 0.26101(14) 0.27141(6) 0.0230(3) Uani d . . . 1 . .
C C38 1.04096(13) 0.25395(13) 0.32603(6) 0.0213(3) Uani d . . . 1 . .
C C39 1.24825(14) 0.48014(14) 0.27698(6) 0.0231(3) Uani d . . . 1 . .
H H28 1.295647 0.39991 0.305184 0.028 Uiso calc U . R 1 . .
H H27 1.302619 0.545943 0.270257 0.028 Uiso calc U . R 1 . .
C C40 1.22146(14) 0.45307(14) 0.21635(6) 0.0238(3) Uani d . . . 1 . .
H H29 1.29915 0.388431 0.202588 0.029 Uiso calc U . R 1 . .
H H30 1.204406 0.533669 0.183607 0.029 Uiso calc U . R 1 . .
C C41 1.08000(15) 0.58194(15) 0.41474(6) 0.0239(3) Uani d . . . 1 . .
C C42 0.58689(17) 0.70947(17) 0.33656(8) 0.0363(4) Uani d . . . 1 . .
H H31 0.654355 0.756604 0.340525 0.055 Uiso calc U . R 1 . .
H H33 0.497621 0.751741 0.352741 0.055 Uiso calc U . R 1 . .
H H32 0.581394 0.709975 0.292945 0.055 Uiso calc U . R 1 . .
C C43 0.52971(16) 0.4930(2) 0.36530(9) 0.0398(4) Uani d . . . 1 . .
H H35 0.530486 0.489769 0.321766 0.06 Uiso calc U . R 1 . .
H H36 0.437768 0.534824 0.378932 0.06 Uiso calc U . R 1 . .
H H34 0.556772 0.404398 0.390319 0.06 Uiso calc U . R 1 . .
C C44 1.04709(14) 0.13717(14) 0.36852(7) 0.0251(3) Uani d . . . 1 . .
H H39 0.993482 0.132872 0.406191 0.03 Uiso calc U . R 1 . .
C C45 1.13532(15) 0.02612(14) 0.35366(7) 0.0288(3) Uani d . . . 1 . .
H H42 1.140448 -0.055514 0.381525 0.035 Uiso calc U . R 1 . .
C C46 1.21574(15) 0.03213(15) 0.29915(8) 0.0311(3) Uani d . . . 1 . .
H H40 1.27501 -0.044921 0.290268 0.037 Uiso calc U . R 1 . .
C C47 1.20990(15) 0.15031(15) 0.25753(7) 0.0279(3) Uani d . . . 1 . .
H H41 1.26525 0.155126 0.220344 0.033 Uiso calc U . R 1 . .
C C49 0.49480(15) 0.92825(14) 0.63462(7) 0.0247(3) Uani d . . . 1 . .

loop_
_atom_site_aniso_label
_atom_site_aniso_U_11
_atom_site_aniso_U_22
_atom_site_aniso_U_33
_atom_site_aniso_U_12
_atom_site_aniso_U_13
_atom_site_aniso_U_23
S1 0.0234(2) 0.0220(2) 0.0193(2) -0.00307(14) 0.00163(13) -0.00407(14)
S2 0.0267(2) 0.0219(2) 0.0168(2) -0.00771(14) 0.00098(13) -0.00295(13)
F1 0.0378(5) 0.0456(6) 0.0265(5) -0.0145(4) 0.0137(4) -0.0063(4)
F2 0.0252(4) 0.0475(5) 0.0216(4) -0.0033(4) -0.0031(3) -0.0035(4)
F3 0.0572(6) 0.0377(5) 0.0273(5) -0.0112(5) 0.0082(4) -0.0163(4)
F4 0.0312(5) 0.0380(5) 0.0269(5) -0.0149(4) -0.0003(3) 0.0004(4)
F5 0.0399(5) 0.0514(6) 0.0236(5) -0.0115(4) -0.0123(4) -0.0056(4)
F6 0.0286(4) 0.0411(5) 0.0244(5) -0.0025(4) -0.0050(3) -0.0049(4)
F7 0.0484(6) 0.0386(5) 0.0245(5) -0.0105(4) 0.0023(4) -0.0156(4)
F8 0.0371(5) 0.0470(5) 0.0185(4) -0.0226(4) 0.0008(3) 0.0002(4)
O1 0.0234(5) 0.0254(5) 0.0205(5) -0.0090(4) -0.0019(4) -0.0040(4)
O2 0.0311(5) 0.0259(5) 0.0312(6) -0.0087(4) 0.0051(4) -0.0075(4)
O3 0.0278(5) 0.0285(5) 0.0269(5) 0.0016(4) 0.0004(4) -0.0052(4)
O4 0.0310(5) 0.0302(5) 0.0280(5) -0.0091(4) -0.0113(4) 0.0000(4)
O5 0.0190(5) 0.0283(5) 0.0225(5) -0.0036(4) 0.0027(4) -0.0027(4)
O6 0.0401(6) 0.0305(5) 0.0276(6) -0.0180(5) 0.0059(4) -0.0074(4)
O7 0.0321(6) 0.0261(5) 0.0244(5) -0.0015(4) -0.0030(4) -0.0049(4)
O8 0.0296(5) 0.0301(5) 0.0311(6) -0.0106(4) 0.0085(4) -0.0020(4)
N1 0.0207(5) 0.0216(5) 0.0184(5) -0.0057(4) -0.0014(4) -0.0018(4)
N3 0.0180(5) 0.0266(6) 0.0199(6) -0.0026(4) -0.0004(4) -0.0071(4)
N4 0.0215(5) 0.0241(6) 0.0185(5) -0.0064(4) 0.0009(4) -0.0028(4)
N5 0.0209(5) 0.0254(6) 0.0179(5) -0.0071(4) 0.0013(4) -0.0057(4)
C1 0.0420(9) 0.0487(9) 0.0230(7) -0.0245(7) 0.0049(6) -0.0121(7)
C2 0.0253(7) 0.0306(7) 0.0231(7) -0.0131(5) -0.0006(5) -0.0072(5)
C3 0.0198(6) 0.0250(6) 0.0193(6) -0.0061(5) 0.0004(5) -0.0046(5)
C4 0.0197(6) 0.0235(6) 0.0165(6) -0.0046(5) 0.0003(5) -0.0039(5)
C5 0.0198(6) 0.0251(6) 0.0173(6) -0.0056(5) 0.0013(5) -0.0058(5)
C6 0.0240(6) 0.0265(7) 0.0184(6) -0.0058(5) 0.0001(5) -0.0051(5)
C7 0.0238(6) 0.0314(7) 0.0167(6) -0.0085(5) -0.0011(5) -0.0038(5)
C8 0.0293(7) 0.0294(7) 0.0197(6) -0.0092(5) 0.0005(5) -0.0027(5)
C9 0.0273(7) 0.0311(7) 0.0238(7) -0.0066(6) 0.0039(5) -0.0078(6)
C10 0.0270(7) 0.0389(8) 0.0171(6) -0.0105(6) 0.0038(5) -0.0059(6)
C11 0.0279(7) 0.0287(7) 0.0224(7) -0.0069(5) -0.0002(5) -0.0048(5)
C12 0.0332(7) 0.0298(7) 0.0211(7) -0.0112(6) -0.0002(6) -0.0003(5)
C13 0.0227(6) 0.0271(7) 0.0189(6) -0.0050(5) -0.0029(5) -0.0039(5)
C14 0.0198(6) 0.0283(7) 0.0221(7) -0.0057(5) -0.0014(5) -0.0054(5)
C15 0.0249(6) 0.0289(7) 0.0200(6) -0.0061(5) 0.0011(5) -0.0076(5)
C16 0.0418(8) 0.0326(8) 0.0257(7) -0.0196(6) 0.0002(6) -0.0044(6)
C17 0.0245(7) 0.0419(9) 0.0524(10) -0.0114(6) -0.0073(7) -0.0105(8)
C18 0.0172(6) 0.0240(6) 0.0216(6) -0.0051(5) 0.0030(5) -0.0057(5)
C19 0.0197(6) 0.0256(7) 0.0228(6) -0.0051(5) 0.0009(5) -0.0027(5)
C20 0.0222(6) 0.0236(7) 0.0325(8) -0.0051(5) 0.0010(5) -0.0022(6)
C21 0.0255(7) 0.0241(7) 0.0382(8) -0.0067(5) -0.0004(6) -0.0088(6)
C22 0.0243(6) 0.0289(7) 0.0281(7) -0.0072(5) -0.0001(5) -0.0099(6)
C23 0.0196(6) 0.0241(7) 0.0203(6) -0.0042(5) 0.0022(5) -0.0050(5)
C24 0.0262(7) 0.0414(8) 0.0163(6) -0.0097(6) -0.0032(5) -0.0043(6)
C25 0.0315(7) 0.0342(8) 0.0243(7) -0.0068(6) -0.0038(6) -0.0090(6)
C26 0.0282(7) 0.0308(7) 0.0216(7) -0.0045(5) -0.0036(5) -0.0046(5)
C27 0.0219(6) 0.0348(7) 0.0188(6) -0.0077(5) 0.0006(5) -0.0055(5)
C28 0.0255(6) 0.0323(7) 0.0213(7) -0.0069(5) 0.0008(5) -0.0062(5)
C29 0.0237(6) 0.0304(7) 0.0193(7) -0.0066(5) 0.0014(5) -0.0063(5)
C30 0.0212(6) 0.0271(7) 0.0168(6) -0.0057(5) 0.0003(5) -0.0059(5)
C31 0.0202(6) 0.0237(6) 0.0153(6) -0.0062(5) 0.0001(4) -0.0034(5)
C32 0.0216(6) 0.0270(7) 0.0189(6) -0.0079(5) -0.0001(5) -0.0049(5)
C33 0.0192(6) 0.0342(8) 0.0225(7) -0.0052(5) 0.0033(5) -0.0084(6)
C34 0.0333(8) 0.0428(9) 0.0227(7) -0.0041(6) 0.0010(6) -0.0109(6)
C35 0.0319(7) 0.0336(8) 0.0240(7) -0.0074(6) -0.0048(6) 0.0014(6)
C36 0.0320(7) 0.0293(7) 0.0266(7) -0.0089(6) -0.0029(6) -0.0047(6)
C37 0.0214(6) 0.0274(7) 0.0211(7) -0.0066(5) -0.0026(5) -0.0057(5)
C38 0.0200(6) 0.0247(7) 0.0204(6) -0.0062(5) -0.0041(5) -0.0049(5)
C39 0.0214(6) 0.0292(7) 0.0199(6) -0.0079(5) 0.0017(5) -0.0070(5)
C40 0.0231(6) 0.0320(7) 0.0173(6) -0.0088(5) 0.0026(5) -0.0066(5)
C41 0.0258(7) 0.0301(7) 0.0166(6) -0.0081(5) 0.0000(5) -0.0056(5)
C42 0.0317(8) 0.0371(8) 0.0319(8) 0.0027(6) 0.0012(6) -0.0046(7)
C43 0.0224(7) 0.0527(10) 0.0513(10) -0.0102(7) 0.0022(7) -0.0252(8)
C44 0.0242(6) 0.0267(7) 0.0248(7) -0.0087(5) -0.0043(5) -0.0022(5)
C45 0.0275(7) 0.0241(7) 0.0346(8) -0.0057(5) -0.0090(6) -0.0031(6)
C46 0.0275(7) 0.0275(7) 0.0387(8) -0.0021(6) -0.0059(6) -0.0110(6)
C47 0.0237(6) 0.0321(7) 0.0289(7) -0.0041(6) -0.0008(5) -0.0118(6)
C49 0.0258(6) 0.0290(7) 0.0195(7) -0.0072(5) -0.0014(5) -0.0047(5)

loop_
_atom_type_symbol
_atom_type_description
_atom_type_scat_dispersion_real
_atom_type_scat_dispersion_imag
_atom_type_scat_source
C C 0.0181 0.0091 'International Tables Vol C Tables 4.2.6.8 and 6.1.1.4'
H H 0.0000 0.0000 'International Tables Vol C Tables 4.2.6.8 and 6.1.1.4'
N N 0.0311 0.0180 'International Tables Vol C Tables 4.2.6.8 and 6.1.1.4'
O O 0.0492 0.0322 'International Tables Vol C Tables 4.2.6.8 and 6.1.1.4'
F F 0.0727 0.0534 'International Tables Vol C Tables 4.2.6.8 and 6.1.1.4'
S S 0.3331 0.5567 'International Tables Vol C Tables 4.2.6.8 and 6.1.1.4'

loop_
_geom_angle_atom_site_label_1
_geom_angle_atom_site_label_2
_geom_angle_atom_site_label_3
_geom_angle_site_symmetry_1
_geom_angle_site_symmetry_3
_geom_angle
_geom_angle_publ_flag
O2 S1 O3 . . 121.90(7) ?
O2 S1 N3 . . 110.44(6) ?
O3 S1 N3 . . 110.46(6) ?
O2 S1 C15 . . 104.98(7) ?
O3 S1 C15 . . 103.45(7) ?
N3 S1 C15 . . 103.60(6) ?
O7 S2 O6 . . 122.22(7) ?
O7 S2 N5 . . 110.27(6) ?
O6 S2 N5 . . 110.56(6) ?
O7 S2 C41 . . 104.72(7) ?
O6 S2 C41 . . 103.53(7) ?
N5 S2 C41 . . 103.45(6) ?
C3 O1 C2 . . 121.14(11) ?
C32 O5 C33 . . 120.81(11) ?
C3 N1 C18 . . 123.88(11) ?
C3 N1 C4 . . 125.56(11) ?
C18 N1 C4 . . 109.48(11) ?
C14 N3 C4 . . 112.79(10) ?
C14 N3 S1 . . 122.53(9) ?
C4 N3 S1 . . 123.73(9) ?
C32 N4 C38 . . 123.29(12) ?
C32 N4 C31 . . 125.27(11) ?
C38 N4 C31 . . 109.80(11) ?
C31 N5 C39 . . 112.72(10) ?
C31 N5 S2 . . 123.51(9) ?
C39 N5 S2 . . 122.00(9) ?
C2 C1 H13 . . 109.5 ?
C2 C1 H12 . . 109.5 ?
H13 C1 H12 . . 109.5 ?
C2 C1 H1 . . 109.5 ?
H13 C1 H1 . . 109.5 ?
H12 C1 H1 . . 109.5 ?
O1 C2 C1 . . 108.75(11) ?
O1 C2 C16 . . 102.02(11) ?
C1 C2 C16 . . 111.14(13) ?
O1 C2 C17 . . 111.48(12) ?
C1 C2 C17 . . 112.61(14) ?
C16 C2 C17 . . 110.34(13) ?
O4 C3 O1 . . 127.03(13) ?
O4 C3 N1 . . 122.86(13) ?
O1 C3 N1 . . 110.08(11) ?
N1 C4 N3 . . 113.06(10) ?
N1 C4 C5 . . 104.95(10) ?
N3 C4 C5 . . 101.81(10) ?
N1 C4 H5 . . 112.1 ?
N3 C4 H5 . . 112.1 ?
C5 C4 H5 . . 112.1 ?
C6 C5 C23 . . 111.73(11) ?
C6 C5 C13 . . 112.97(11) ?
C23 C5 C13 . . 112.53(11) ?
C6 C5 C4 . . 112.53(11) ?
C23 C5 C4 . . 100.95(10) ?
C13 C5 C4 . . 105.36(10) ?
C49 C6 C5 . . 178.59(15) ?
C11 C7 C8 . . 119.25(13) ?
C11 C7 C49 . . 121.03(13) ?
C8 C7 C49 . . 119.72(13) ?
C9 C8 C7 . . 120.38(14) ?
C9 C8 H22 . . 119.8 ?
C7 C8 H22 . . 119.8 ?
C10 C9 C8 . . 118.52(14) ?
C10 C9 H2 . . 120.7 ?
C8 C9 H2 . . 120.7 ?
F1 C10 C9 . . 118.41(14) ?
F1 C10 C12 . . 118.63(14) ?
C9 C10 C12 . . 122.96(14) ?
C12 C11 C7 . . 120.95(14) ?
C12 C11 H3 . . 119.5 ?
C7 C11 H3 . . 119.5 ?
C10 C12 C11 . . 117.91(14) ?
C10 C12 H4 . . 121.0 ?
C11 C12 H4 . . 121.0 ?
C14 C13 C5 . . 103.55(10) ?
C14 C13 H20 . . 111.1 ?
C5 C13 H20 . . 111.1 ?
C14 C13 H21 . . 111.1 ?
C5 C13 H21 . . 111.1 ?
H20 C13 H21 . . 109.0 ?
N3 C14 C13 . . 101.78(11) ?
N3 C14 H18 . . 111.4 ?
C13 C14 H18 . . 111.4 ?
N3 C14 H19 . . 111.4 ?
C13 C14 H19 . . 111.4 ?
H18 C14 H19 . . 109.3 ?
F2 C15 F3 . . 108.55(12) ?
F2 C15 F4 . . 108.06(12) ?
F3 C15 F4 . . 108.17(12) ?
F2 C15 S1 . . 111.65(10) ?
F3 C15 S1 . . 110.25(10) ?
F4 C15 S1 . . 110.06(10) ?
C2 C16 H8 . . 109.5 ?
C2 C16 H7 . . 109.5 ?
H8 C16 H7 . . 109.5 ?
C2 C16 H6 . . 109.5 ?
H8 C16 H6 . . 109.5 ?
H7 C16 H6 . . 109.5 ?
C2 C17 H9 . . 109.5 ?
C2 C17 H10 . . 109.5 ?
H9 C17 H10 . . 109.5 ?
C2 C17 H11 . . 109.5 ?
H9 C17 H11 . . 109.5 ?
H10 C17 H11 . . 109.5 ?
C19 C18 C23 . . 121.36(13) ?
C19 C18 N1 . . 129.57(12) ?
C23 C18 N1 . . 109.07(12) ?
C18 C19 C20 . . 117.32(13) ?
C18 C19 H14 . . 121.3 ?
C20 C19 H14 . . 121.3 ?
C21 C20 C19 . . 121.60(13) ?
C21 C20 H17 . . 119.2 ?
C19 C20 H17 . . 119.2 ?
C22 C21 C20 . . 120.14(14) ?
C22 C21 H16 . . 119.9 ?
C20 C21 H16 . . 119.9 ?
C23 C22 C21 . . 118.84(14) ?
C23 C22 H15 . . 120.6 ?
C21 C22 H15 . . 120.6 ?
C22 C23 C18 . . 120.73(13) ?
C22 C23 C5 . . 128.22(13) ?
C18 C23 C5 . . 111.04(12) ?
F5 C24 C35 . . 118.90(13) ?
F5 C24 C25 . . 117.48(14) ?
C35 C24 C25 . . 123.63(13) ?
C24 C25 C26 . . 117.99(14) ?
C24 C25 H25 . . 121.0 ?
C26 C25 H25 . . 121.0 ?
C25 C26 C27 . . 120.66(14) ?
C25 C26 H24 . . 119.7 ?
C27 C26 H24 . . 119.7 ?
C26 C27 C36 . . 119.24(13) ?
C26 C27 C28 . . 119.81(13) ?
C36 C27 C28 . . 120.95(14) ?
C29 C28 C27 . . 178.32(16) ?
C28 C29 C30 . . 176.80(15) ?
C29 C30 C37 . . 110.83(12) ?
C29 C30 C40 . . 112.34(11) ?
C37 C30 C40 . . 113.14(11) ?
C29 C30 C31 . . 113.56(11) ?
C37 C30 C31 . . 101.23(10) ?
C40 C30 C31 . . 105.16(10) ?
N4 C31 N5 . . 112.46(10) ?
N4 C31 C30 . . 105.11(10) ?
N5 C31 C30 . . 101.99(10) ?
N4 C31 H26 . . 112.2 ?
N5 C31 H26 . . 112.2 ?
C30 C31 H26 . . 112.2 ?
O8 C32 O5 . . 126.58(13) ?
O8 C32 N4 . . 123.00(13) ?
O5 C32 N4 . . 110.41(12) ?
O5 C33 C42 . . 102.13(11) ?
O5 C33 C34 . . 109.72(11) ?
C42 C33 C34 . . 111.10(13) ?
O5 C33 C43 . . 110.07(12) ?
C42 C33 C43 . . 110.71(14) ?
C34 C33 C43 . . 112.61(14) ?
C33 C34 H23 . . 109.5 ?
C33 C34 H37 . . 109.5 ?
H23 C34 H37 . . 109.5 ?
C33 C34 H38 . . 109.5 ?
H23 C34 H38 . . 109.5 ?
H37 C34 H38 . . 109.5 ?
C24 C35 C36 . . 117.66(14) ?
C24 C35 H44 . . 121.2 ?
C36 C35 H44 . . 121.2 ?
C35 C36 C27 . . 120.82(14) ?
C35 C36 H43 . . 119.6 ?
C27 C36 H43 . . 119.6 ?
C47 C37 C38 . . 120.66(13) ?
C47 C37 C30 . . 128.27(13) ?
C38 C37 C30 . . 111.04(12) ?
C44 C38 C37 . . 121.48(13) ?
C44 C38 N4 . . 129.37(13) ?
C37 C38 N4 . . 109.14(12) ?
N5 C39 C40 . . 101.54(10) ?
N5 C39 H28 . . 111.5 ?
C40 C39 H28 . . 111.5 ?
N5 C39 H27 . . 111.5 ?
C40 C39 H27 . . 111.5 ?
H28 C39 H27 . . 109.3 ?
C39 C40 C30 . . 103.15(10) ?
C39 C40 H29 . . 111.1 ?
C30 C40 H29 . . 111.1 ?
C39 C40 H30 . . 111.1 ?
C30 C40 H30 . . 111.1 ?
H29 C40 H30 . . 109.1 ?
F7 C41 F8 . . 109.05(12) ?
F7 C41 F6 . . 108.39(12) ?
F8 C41 F6 . . 108.03(12) ?
F7 C41 S2 . . 110.25(10) ?
F8 C41 S2 . . 110.98(9) ?
F6 C41 S2 . . 110.08(9) ?
C33 C42 H31 . . 109.5 ?
C33 C42 H33 . . 109.5 ?
H31 C42 H33 . . 109.5 ?
C33 C42 H32 . . 109.5 ?
H31 C42 H32 . . 109.5 ?
H33 C42 H32 . . 109.5 ?
C33 C43 H35 . . 109.5 ?
C33 C43 H36 . . 109.5 ?
H35 C43 H36 . . 109.5 ?
C33 C43 H34 . . 109.5 ?
H35 C43 H34 . . 109.5 ?
H36 C43 H34 . . 109.5 ?
C38 C44 C45 . . 117.28(14) ?
C38 C44 H39 . . 121.4 ?
C45 C44 H39 . . 121.4 ?
C46 C45 C44 . . 121.63(14) ?
C46 C45 H42 . . 119.2 ?
C44 C45 H42 . . 119.2 ?
C45 C46 C47 . . 120.32(13) ?
C45 C46 H40 . . 119.8 ?
C47 C46 H40 . . 119.8 ?
C37 C47 C46 . . 118.61(14) ?
C37 C47 H41 . . 120.7 ?
C46 C47 H41 . . 120.7 ?
C6 C49 C7 . . 178.65(16) ?

loop_
_geom_bond_atom_site_label_1
_geom_bond_atom_site_label_2
_geom_bond_site_symmetry_2
_geom_bond_distance
_geom_bond_publ_flag
S1 O2 . 1.4244(12) ?
S1 O3 . 1.4277(11) ?
S1 N3 . 1.5935(12) ?
S1 C15 . 1.8412(15) ?
S2 O7 . 1.4225(11) ?
S2 O6 . 1.4256(12) ?
S2 N5 . 1.5971(12) ?
S2 C41 . 1.8347(14) ?
F1 C10 . 1.3516(17) ?
F2 C15 . 1.3244(17) ?
F3 C15 . 1.3261(17) ?
F4 C15 . 1.3295(18) ?
F5 C24 . 1.3595(16) ?
F6 C41 . 1.3309(17) ?
F7 C41 . 1.3245(17) ?
F8 C41 . 1.3261(17) ?
O1 C3 . 1.3366(17) ?
O1 C2 . 1.4849(16) ?
O4 C3 . 1.2071(18) ?
O5 C32 . 1.3319(17) ?
O5 C33 . 1.4816(16) ?
O8 C32 . 1.2087(18) ?
N1 C3 . 1.3875(18) ?
N1 C18 . 1.4198(18) ?
N1 C4 . 1.4557(16) ?
N3 C14 . 1.4905(18) ?
N3 C4 . 1.4934(16) ?
N4 C32 . 1.3825(17) ?
N4 C38 . 1.4201(18) ?
N4 C31 . 1.4597(17) ?
N5 C31 . 1.4870(17) ?
N5 C39 . 1.4875(17) ?
C1 C2 . 1.516(2) ?
C1 H13 . 0.98 ?
C1 H12 . 0.98 ?
C1 H1 . 0.98 ?
C2 C16 . 1.518(2) ?
C2 C17 . 1.520(2) ?
C4 C5 . 1.5716(18) ?
C4 H5 . 1.0 ?
C5 C6 . 1.4667(18) ?
C5 C23 . 1.5155(18) ?
C5 C13 . 1.5373(18) ?
C6 C49 . 1.198(2) ?
C7 C11 . 1.397(2) ?
C7 C8 . 1.399(2) ?
C7 C49 . 1.437(2) ?
C8 C9 . 1.388(2) ?
C8 H22 . 0.95 ?
C9 C10 . 1.378(2) ?
C9 H2 . 0.95 ?
C10 C12 . 1.383(2) ?
C11 C12 . 1.388(2) ?
C11 H3 . 0.95 ?
C12 H4 . 0.95 ?
C13 C14 . 1.5193(19) ?
C13 H20 . 0.99 ?
C13 H21 . 0.99 ?
C14 H18 . 0.99 ?
C14 H19 . 0.99 ?
C16 H8 . 0.98 ?
C16 H7 . 0.98 ?
C16 H6 . 0.98 ?
C17 H9 . 0.98 ?
C17 H10 . 0.98 ?
C17 H11 . 0.98 ?
C18 C19 . 1.3916(19) ?
C18 C23 . 1.3927(19) ?
C19 C20 . 1.397(2) ?
C19 H14 . 0.95 ?
C20 C21 . 1.394(2) ?
C20 H17 . 0.95 ?
C21 C22 . 1.390(2) ?
C21 H16 . 0.95 ?
C22 C23 . 1.384(2) ?
C22 H15 . 0.95 ?
C24 C35 . 1.373(2) ?
C24 C25 . 1.380(2) ?
C25 C26 . 1.388(2) ?
C25 H25 . 0.95 ?
C26 C27 . 1.396(2) ?
C26 H24 . 0.95 ?
C27 C36 . 1.396(2) ?
C27 C28 . 1.434(2) ?
C28 C29 . 1.201(2) ?
C29 C30 . 1.4653(19) ?
C30 C37 . 1.5214(19) ?
C30 C40 . 1.5425(19) ?
C30 C31 . 1.5686(18) ?
C31 H26 . 1.0 ?
C33 C42 . 1.517(2) ?
C33 C34 . 1.518(2) ?
C33 C43 . 1.520(2) ?
C34 H23 . 0.98 ?
C34 H37 . 0.98 ?
C34 H38 . 0.98 ?
C35 C36 . 1.394(2) ?
C35 H44 . 0.95 ?
C36 H43 . 0.95 ?
C37 C47 . 1.386(2) ?
C37 C38 . 1.3921(19) ?
C38 C44 . 1.387(2) ?
C39 C40 . 1.5186(18) ?
C39 H28 . 0.99 ?
C39 H27 . 0.99 ?
C40 H29 . 0.99 ?
C40 H30 . 0.99 ?
C42 H31 . 0.98 ?
C42 H33 . 0.98 ?
C42 H32 . 0.98 ?
C43 H35 . 0.98 ?
C43 H36 . 0.98 ?
C43 H34 . 0.98 ?
C44 C45 . 1.397(2) ?
C44 H39 . 0.95 ?
C45 C46 . 1.389(2) ?
C45 H42 . 0.95 ?
C46 C47 . 1.390(2) ?
C46 H40 . 0.95 ?
C47 H41 . 0.95 ?

loop_
_geom_hbond_atom_site_label_D
_geom_hbond_atom_site_label_H
_geom_hbond_atom_site_label_A
_geom_hbond_site_symmetry_A
_geom_hbond_distance_DH
_geom_hbond_distance_HA
_geom_hbond_distance_DA
_geom_hbond_angle_DHA
_geom_hbond_publ_flag
C1 H1 O4 . 0.98 2.63 3.172(2) 115.3 ?
C12 H4 O8 1_565 0.95 2.50 3.4315(18) 166.5 ?
C13 H20 F1 2_676 0.99 2.61 3.3039(17) 127.1 ?
C13 H20 O7 2_676 0.99 2.48 3.2664(18) 135.8 ?
C17 H9 O4 . 0.98 2.40 2.931(2) 113.3 ?
C17 H10 F4 1_655 0.98 2.57 3.3447(18) 136.2 ?
C19 H14 O4 . 0.95 2.43 2.9310(18) 112.8 ?
C34 H23 O8 . 0.98 2.46 3.047(2) 117.9 ?
C40 H30 F5 2_765 0.99 2.51 3.2486(17) 130.8 ?
C43 H36 F6 1_455 0.98 2.58 3.4390(19) 146.3 ?
C43 H34 O8 . 0.98 2.41 2.972(2) 115.7 ?
C44 H39 O8 . 0.95 2.41 2.9027(18) 111.7 ?

loop_
_geom_torsion_atom_site_label_1
_geom_torsion_atom_site_label_2
_geom_torsion_atom_site_label_3
_geom_torsion_atom_site_label_4
_geom_torsion_site_symmetry_1
_geom_torsion_site_symmetry_2
_geom_torsion_site_symmetry_3
_geom_torsion_site_symmetry_4
_geom_torsion
_geom_torsion_publ_flag
O2 S1 N3 C14 . . . . -152.40(11) ?
O3 S1 N3 C14 . . . . -14.59(13) ?
C15 S1 N3 C14 . . . . 95.63(12) ?
O2 S1 N3 C4 . . . . 15.61(13) ?
O3 S1 N3 C4 . . . . 153.43(10) ?
C15 S1 N3 C4 . . . . -96.35(11) ?
O7 S2 N5 C31 . . . . -11.09(13) ?
O6 S2 N5 C31 . . . . -149.29(10) ?
C41 S2 N5 C31 . . . . 100.43(11) ?
O7 S2 N5 C39 . . . . 152.68(10) ?
O6 S2 N5 C39 . . . . 14.47(13) ?
C41 S2 N5 C39 . . . . -95.81(11) ?
C3 O1 C2 C1 . . . . -66.85(16) ?
C3 O1 C2 C16 . . . . 175.65(12) ?
C3 O1 C2 C17 . . . . 57.90(17) ?
C2 O1 C3 O4 . . . . -10.4(2) ?
C2 O1 C3 N1 . . . . 171.48(10) ?
C18 N1 C3 O4 . . . . -18.2(2) ?
C4 N1 C3 O4 . . . . 174.94(13) ?
C18 N1 C3 O1 . . . . 160.03(11) ?
C4 N1 C3 O1 . . . . -6.82(18) ?
C3 N1 C4 N3 . . . . -102.44(15) ?
C18 N1 C4 N3 . . . . 89.12(13) ?
C3 N1 C4 C5 . . . . 147.45(12) ?
C18 N1 C4 C5 . . . . -21.00(13) ?
C14 N3 C4 N1 . . . . -107.09(13) ?
S1 N3 C4 N1 . . . . 83.85(14) ?
C14 N3 C4 C5 . . . . 4.95(14) ?
S1 N3 C4 C5 . . . . -164.10(9) ?
N1 C4 C5 C6 . . . . -99.50(12) ?
N3 C4 C5 C6 . . . . 142.47(11) ?
N1 C4 C5 C23 . . . . 19.74(13) ?
N3 C4 C5 C23 . . . . -98.29(11) ?
N1 C4 C5 C13 . . . . 136.99(11) ?
N3 C4 C5 C13 . . . . 18.95(13) ?
C11 C7 C8 C9 . . . . 1.0(2) ?
C49 C7 C8 C9 . . . . -178.59(13) ?
C7 C8 C9 C10 . . . . -0.3(2) ?
C8 C9 C10 F1 . . . . 179.52(13) ?
C8 C9 C10 C12 . . . . -0.4(2) ?
C8 C7 C11 C12 . . . . -1.0(2) ?
C49 C7 C11 C12 . . . . 178.57(14) ?
F1 C10 C12 C11 . . . . -179.54(13) ?
C9 C10 C12 C11 . . . . 0.4(2) ?
C7 C11 C12 C10 . . . . 0.3(2) ?
C6 C5 C13 C14 . . . . -158.92(12) ?
C23 C5 C13 C14 . . . . 73.42(14) ?
C4 C5 C13 C14 . . . . -35.68(13) ?
C4 N3 C14 C13 . . . . -26.85(14) ?
S1 N3 C14 C13 . . . . 142.36(10) ?
C5 C13 C14 N3 . . . . 37.28(13) ?
O2 S1 C15 F2 . . . . -57.17(12) ?
O3 S1 C15 F2 . . . . 174.03(10) ?
N3 S1 C15 F2 . . . . 58.72(12) ?
O2 S1 C15 F3 . . . . 63.58(11) ?
O3 S1 C15 F3 . . . . -65.21(12) ?
N3 S1 C15 F3 . . . . 179.47(10) ?
O2 S1 C15 F4 . . . . -177.17(9) ?
O3 S1 C15 F4 . . . . 54.04(11) ?
N3 S1 C15 F4 . . . . -61.28(11) ?
C3 N1 C18 C19 . . . . 24.5(2) ?
C4 N1 C18 C19 . . . . -166.86(13) ?
C3 N1 C18 C23 . . . . -155.33(12) ?
C4 N1 C18 C23 . . . . 13.35(14) ?
C23 C18 C19 C20 . . . . 0.34(19) ?
N1 C18 C19 C20 . . . . -179.43(13) ?
C18 C19 C20 C21 . . . . -1.0(2) ?
C19 C20 C21 C22 . . . . 0.7(2) ?
C20 C21 C22 C23 . . . . 0.3(2) ?
C21 C22 C23 C18 . . . . -0.9(2) ?
C21 C22 C23 C5 . . . . 178.85(13) ?
C19 C18 C23 C22 . . . . 0.6(2) ?
N1 C18 C23 C22 . . . . -179.58(12) ?
C19 C18 C23 C5 . . . . -179.20(12) ?
N1 C18 C23 C5 . . . . 0.61(15) ?
C6 C5 C23 C22 . . . . -72.73(18) ?
C13 C5 C23 C22 . . . . 55.59(18) ?
C4 C5 C23 C22 . . . . 167.45(13) ?
C6 C5 C23 C18 . . . . 107.06(13) ?
C13 C5 C23 C18 . . . . -124.62(12) ?
C4 C5 C23 C18 . . . . -12.76(14) ?
F5 C24 C25 C26 . . . . -179.28(14) ?
C35 C24 C25 C26 . . . . 0.5(2) ?
C24 C25 C26 C27 . . . . 0.5(2) ?
C25 C26 C27 C36 . . . . -1.0(2) ?
C25 C26 C27 C28 . . . . 178.02(14) ?
C32 N4 C31 N5 . . . . 103.12(14) ?
C38 N4 C31 N5 . . . . -91.14(12) ?
C32 N4 C31 C30 . . . . -146.73(12) ?
C38 N4 C31 C30 . . . . 19.01(13) ?
C39 N5 C31 N4 . . . . 105.74(12) ?
S2 N5 C31 N4 . . . . -89.16(13) ?
C39 N5 C31 C30 . . . . -6.35(14) ?
S2 N5 C31 C30 . . . . 158.75(9) ?
C29 C30 C31 N4 . . . . 100.98(13) ?
C37 C30 C31 N4 . . . . -17.84(12) ?
C40 C30 C31 N4 . . . . -135.81(11) ?
C29 C30 C31 N5 . . . . -141.52(12) ?
C37 C30 C31 N5 . . . . 99.66(11) ?
C40 C30 C31 N5 . . . . -18.30(13) ?
C33 O5 C32 O8 . . . . 3.5(2) ?
C33 O5 C32 N4 . . . . -177.17(11) ?
C38 N4 C32 O8 . . . . 15.2(2) ?
C31 N4 C32 O8 . . . . 179.09(13) ?
C38 N4 C32 O5 . . . . -164.13(12) ?
C31 N4 C32 O5 . . . . -0.22(18) ?
C32 O5 C33 C42 . . . . -178.91(12) ?
C32 O5 C33 C34 . . . . 63.17(17) ?
C32 O5 C33 C43 . . . . -61.29(17) ?
F5 C24 C35 C36 . . . . 178.87(14) ?
C25 C24 C35 C36 . . . . -0.9(2) ?
C24 C35 C36 C27 . . . . 0.3(2) ?
C26 C27 C36 C35 . . . . 0.6(2) ?
C28 C27 C36 C35 . . . . -178.42(14) ?
C29 C30 C37 C47 . . . . 68.45(18) ?
C40 C30 C37 C47 . . . . -58.77(18) ?
C31 C30 C37 C47 . . . . -170.78(14) ?
C29 C30 C37 C38 . . . . -109.19(13) ?
C40 C30 C37 C38 . . . . 123.59(12) ?
C31 C30 C37 C38 . . . . 11.58(14) ?
C47 C37 C38 C44 . . . . 0.8(2) ?
C30 C37 C38 C44 . . . . 178.62(12) ?
C47 C37 C38 N4 . . . . -178.40(12) ?
C30 C37 C38 N4 . . . . -0.56(15) ?
C32 N4 C38 C44 . . . . -25.1(2) ?
C31 N4 C38 C44 . . . . 168.85(13) ?
C32 N4 C38 C37 . . . . 154.02(12) ?
C31 N4 C38 C37 . . . . -12.06(14) ?
C31 N5 C39 C40 . . . . 28.53(14) ?
S2 N5 C39 C40 . . . . -136.83(10) ?
N5 C39 C40 C30 . . . . -38.29(13) ?
C29 C30 C40 C39 . . . . 159.85(12) ?
C37 C30 C40 C39 . . . . -73.73(13) ?
C31 C30 C40 C39 . . . . 35.86(13) ?
O7 S2 C41 F7 . . . . -69.96(11) ?
O6 S2 C41 F7 . . . . 59.11(11) ?
N5 S2 C41 F7 . . . . 174.51(10) ?
O7 S2 C41 F8 . . . . 50.97(11) ?
O6 S2 C41 F8 . . . . -179.96(10) ?
N5 S2 C41 F8 . . . . -64.56(11) ?
O7 S2 C41 F6 . . . . 170.52(10) ?
O6 S2 C41 F6 . . . . -60.41(11) ?
N5 S2 C41 F6 . . . . 54.98(11) ?
C37 C38 C44 C45 . . . . -1.5(2) ?
N4 C38 C44 C45 . . . . 177.55(13) ?
C38 C44 C45 C46 . . . . 1.1(2) ?
C44 C45 C46 C47 . . . . -0.2(2) ?
C38 C37 C47 C46 . . . . 0.3(2) ?
C30 C37 C47 C46 . . . . -177.18(13) ?
C45 C46 C47 C37 . . . . -0.6(2) ?
